data_7155079
loop_
_publ_author_name
'Liu, Bowen'
'Novikova, Nina'
'Simpson, M. Cather'
'Timmer, Mattie S. M.'
'Stocker, Bridget L.'
'S\"ohnel, Tilo'
'Ware, David C.'
'Brothers, Penelope J.'

_publ_section_title
;
 Lighting up sugars: fluorescent BODIPY-gluco-furanose and -septanose
 conjugates linked by direct B-O-C bonds.
;
_journal_issue 23
_journal_name_full 'Organic &amp; biomolecular chemistry'
_journal_page_first 5205
_journal_page_last 5209
_journal_paper_doi 10.1039/c6ob00726k
_journal_volume 14
_journal_year 2016
_chemical_absolute_configuration unk
_chemical_formula_moiety '2(C22 H23 B N2 O6), 5(O)'
_chemical_formula_sum 'C44 H46 B2 N4 O17'
_chemical_formula_weight 924.47
_chemical_name_common '1:1 ?-glucofuranose BODIPY ester'
_chemical_name_systematic
;
 ?
;
_space_group_crystal_system monoclinic
_space_group_IT_number 5
_space_group_name_Hall 'C 2y'
_space_group_name_H-M_alt 'C 1 2 1'
_symmetry_space_group_name_Hall 'C 2y'
_symmetry_space_group_name_H-M 'C 1 2 1'
_atom_sites_solution_hydrogens geom
_atom_sites_solution_primary direct
_atom_sites_solution_secondary difmap
_audit_creation_method SHELXL-2013
_audit_update_record
;
2016-01-21 deposited with the CCDC.
2016-04-07 downloaded from the CCDC.
;
_cell_angle_alpha 90
_cell_angle_beta 93.381(3)
_cell_angle_gamma 90
_cell_formula_units_Z 4
_cell_length_a 37.5988(15)
_cell_length_b 14.8713(6)
_cell_length_c 8.2281(3)
_cell_measurement_reflns_used 9881
_cell_measurement_temperature 100(2)
_cell_measurement_theta_max 25.162
_cell_measurement_theta_min 3.515
_cell_volume 4592.7(3)
_computing_cell_refinement '<i>SAINT</i> (Bruker, 2008)'
_computing_data_collection '<i>APEX2</i> (Bruker, 2008)'
_computing_data_reduction '<i>SAINT</i> (Bruker, 2008)'
_computing_publication_material 'SHELXL-2013 (Sheldrick, 2013)'
_computing_structure_refinement 'SHELXL-2013 (Sheldrick, 2013)'
_computing_structure_solution 'SHELXS-2013 (Sheldrick, 2013)'
_diffrn_ambient_temperature 100(2)
_diffrn_measured_fraction_theta_full 0.497
_diffrn_measured_fraction_theta_max 0.996
_diffrn_measurement_device_type 'Bruker SMART APEXII CCD'
_diffrn_measurement_method '\w and \f scans'
_diffrn_radiation_type MoK\a
_diffrn_radiation_wavelength 0.71073
_diffrn_reflns_av_R_equivalents 0.0684
_diffrn_reflns_av_unetI/netI 0.0461
_diffrn_reflns_Laue_measured_fraction_full 0.497
_diffrn_reflns_Laue_measured_fraction_max 0.996
_diffrn_reflns_limit_h_max 35
_diffrn_reflns_limit_h_min -35
_diffrn_reflns_limit_k_max 14
_diffrn_reflns_limit_k_min -14
_diffrn_reflns_limit_l_max 7
_diffrn_reflns_limit_l_min -7
_diffrn_reflns_number 23480
_diffrn_reflns_point_group_measured_fraction_full 0.492
_diffrn_reflns_point_group_measured_fraction_max 0.996
_diffrn_reflns_theta_full 25.242
_diffrn_reflns_theta_max 19.705
_diffrn_reflns_theta_min 1.085
_diffrn_source 'fine-focus sealed tube'
_exptl_absorpt_coefficient_mu 0.103
_exptl_absorpt_correction_T_max 0.9212
_exptl_absorpt_correction_T_min 0.884
_exptl_absorpt_correction_type multi-scan
_exptl_absorpt_process_details '(<i>SADABS</i>; Bruker, 2004)'
_exptl_crystal_colour yellow
_exptl_crystal_density_diffrn 1.337
_exptl_crystal_description 'not regular'
_exptl_crystal_F_000 1936
_exptl_crystal_size_max 0.25
_exptl_crystal_size_mid 0.15
_exptl_crystal_size_min 0.1
_refine_diff_density_max 0.707
_refine_diff_density_min -0.440
_refine_diff_density_rms 0.126
_refine_ls_abs_structure_details
;
 Refined as an inversion twin.
;
_refine_ls_abs_structure_Flack 0(4)
_refine_ls_extinction_coef 0.0058(16)
_refine_ls_extinction_expression Fc^*^=kFc[1+0.001xFc^2^\l^3^/sin(2\q)]^-1/4^
_refine_ls_extinction_method SHELXL
_refine_ls_goodness_of_fit_ref 1.081
_refine_ls_hydrogen_treatment constr
_refine_ls_matrix_type full
_refine_ls_number_parameters 596
_refine_ls_number_reflns 4060
_refine_ls_number_restraints 267
_refine_ls_restrained_S_all 1.069
_refine_ls_R_factor_all 0.0920
_refine_ls_R_factor_gt 0.0871
_refine_ls_shift/su_max 0.033
_refine_ls_shift/su_mean 0.004
_refine_ls_structure_factor_coef Fsqd
_refine_ls_weighting_details
;
 w=1/[\s^2^(Fo^2^)+(0.1760P)^2^+12.8124P]
 where P=(Fo^2^+2Fc^2^)/3
;
_refine_ls_weighting_scheme calc
_refine_ls_wR_factor_gt 0.2318
_refine_ls_wR_factor_ref 0.2389
_reflns_Friedel_coverage 0.901
_reflns_Friedel_fraction_full 0.486
_reflns_Friedel_fraction_max 0.996
_reflns_number_gt 3733
_reflns_number_total 4060
_reflns_threshold_expression 'I > 2\s(I)'
_cod_data_source_file c6ob00726k2.cif
_cod_data_source_block 1to1_alpha-GlucofuranoseBODIPY
_cod_depositor_comments 'Adding full bibliography for 7155078--7155079.cif.'
_cod_database_code 7155079
_shelx_space_group_comment
;
The symmetry employed for this shelxl refinement is uniquely defined
by the following loop, which should always be used as a source of
symmetry information in preference to the above space-group names.
They are only intended as comments.
;
_shelx_estimated_absorpt_t_min 0.964
_shelx_estimated_absorpt_t_max 0.988
_shelxl_version_number 2013-2

loop_
_space_group_symop_operation_xyz
'x, y, z'
'-x, y, -z'
'x+1/2, y+1/2, z'
'-x+1/2, y+1/2, -z'

loop_
_atom_site_label
_atom_site_type_symbol
_atom_site_fract_x
_atom_site_fract_y
_atom_site_fract_z
_atom_site_U_iso_or_equiv
_atom_site_adp_type
_atom_site_occupancy
_atom_site_site_symmetry_order
_atom_site_calc_flag
_atom_site_refinement_flags_posn
_atom_site_refinement_flags_adp
_atom_site_refinement_flags_occupancy
B1 B 0.6260(4) 1.1521(11) 0.4469(19) 0.039(4) Uani 1 1 d . . .
B2 B 0.6306(4) 1.6887(12) 0.9364(18) 0.035(4) Uani 1 1 d . . .
N1 N 0.6464(3) 1.2423(7) 0.4704(13) 0.035(3) Uani 1 1 d . . .
N2 N 0.6415(3) 1.0924(7) 0.5809(12) 0.032(3) Uani 1 1 d . . .
N3 N 0.6437(3) 1.7541(7) 1.0770(12) 0.029(3) Uani 1 1 d . . .
N4 N 0.6491(3) 1.5986(7) 0.9689(12) 0.033(3) Uani 1 1 d . . .
O1 O 0.6280(2) 1.1160(7) 0.2864(10) 0.043(2) Uani 1 1 d . . .
O2 O 0.5873(2) 1.1660(8) 0.4646(11) 0.057(3) Uani 1 1 d . . .
O3 O 0.5124(3) 1.1310(14) 0.1744(19) 0.127(6) Uani 1 1 d . . .
H3O H 0.5046 1.1821 0.1829 0.190 Uiso 1 1 calc R U .
O4 O 0.5790(3) 1.0232(8) 0.2022(13) 0.071(3) Uani 1 1 d . . .
O5 O 0.4932(3) 0.9466(11) 0.3334(15) 0.096(4) Uani 1 1 d . . .
H5O H 0.4788 0.9100 0.2941 0.144 Uiso 1 1 calc R U .
O6 O 0.5138(3) 0.7921(10) 0.1583(15) 0.096(4) Uani 1 1 d D . .
H6O H 0.5225 0.7415 0.1554 0.144 Uiso 1 1 calc R U .
O7 O 0.5918(2) 1.6768(6) 0.9301(9) 0.037(2) Uani 1 1 d . . .
O8 O 0.6377(2) 1.7314(5) 0.7779(9) 0.030(2) Uani 1 1 d . . .
O9 O 0.5244(3) 1.7193(12) 0.6110(12) 0.097(5) Uani 1 1 d . . .
H9 H 0.5274 1.7720 0.6379 0.146 Uiso 1 1 calc R U .
O10 O 0.6016(3) 1.6996(9) 0.5462(10) 0.070(4) Uani 1 1 d . . .
O11 O 0.5285(3) 1.5551(10) 0.4207(12) 0.092(5) Uani 1 1 d . . .
H11 H 0.5190 1.5433 0.3310 0.138 Uiso 1 1 calc R U .
O12 O 0.5667(3) 1.5508(7) 0.1295(10) 0.060(3) Uani 1 1 d D . .
H12 H 0.5501 1.5156 0.1369 0.090 Uiso 1 1 calc R U .
O13 O 0.5686(3) 1.9637(10) 0.8647(17) 0.097(4) Uani 1 1 d . . .
O14 O 0.4397(4) 1.1426(11) 0.2386(16) 0.107(5) Uani 1 1 d . . .
O15 O 0.5736(7) 1.364(2) 0.070(3) 0.198(9) Uiso 1 1 d . . .
O16 O 0.5959(12) 1.288(3) -0.146(5) 0.171(8) Uiso 0.5 1 d . U P
O17 O 0.5752(12) 1.383(3) -0.347(5) 0.171(8) Uiso 0.5 1 d . U P
O18 O 0.5109(11) 1.314(3) 0.065(5) 0.171(8) Uiso 0.5 1 d . U P
O19 O 0.5079(12) 1.505(3) 0.921(5) 0.171(8) Uiso 0.5 1 d . U P
C1' C 0.6059(3) 1.7512(10) 0.6902(17) 0.042(4) Uani 1 1 d . U .
H1' H 0.6047 1.8155 0.6644 0.050 Uiso 1 1 calc R U .
C1 C 0.5937(4) 1.1109(12) 0.2070(19) 0.058(4) Uani 1 1 d . U .
H1 H 0.5939 1.1362 0.0970 0.070 Uiso 1 1 calc R U .
C1A C 0.6784(4) 1.3589(9) 0.5879(16) 0.032(3) Uani 1 1 d . U .
H1A H 0.6937 1.3925 0.6570 0.038 Uiso 1 1 calc R U .
C1B C 0.6723(3) 1.8075(10) 1.3056(14) 0.033(3) Uani 1 1 d . U .
H1B H 0.6864 1.8117 1.4020 0.039 Uiso 1 1 calc R U .
C2 C 0.5698(4) 1.1646(14) 0.309(2) 0.071(5) Uani 1 1 d . U .
H2 H 0.5652 1.2250 0.2650 0.085 Uiso 1 1 calc R U .
C2' C 0.5752(3) 1.7247(10) 0.7948(15) 0.035(3) Uani 1 1 d . U .
H2' H 0.5625 1.7778 0.8312 0.042 Uiso 1 1 calc R U .
C2A C 0.6600(4) 1.3888(10) 0.4534(17) 0.042(4) Uani 1 1 d . U .
H2A H 0.6602 1.4474 0.4139 0.050 Uiso 1 1 calc R U .
C2B C 0.6529(3) 1.8777(9) 1.2311(16) 0.033(3) Uani 1 1 d . U .
H2B H 0.6517 1.9371 1.2660 0.039 Uiso 1 1 calc R U .
C3' C 0.5512(3) 1.6654(10) 0.6902(14) 0.041(4) Uani 1 1 d . U .
H3' H 0.5412 1.6161 0.7522 0.049 Uiso 1 1 calc R U .
C3 C 0.5357(5) 1.1090(16) 0.320(3) 0.097(6) Uani 1 1 d . U .
H3 H 0.5241 1.1191 0.4221 0.117 Uiso 1 1 calc R U .
C3A C 0.6408(4) 1.3192(10) 0.3844(17) 0.044(4) Uani 1 1 d . U .
H3A H 0.6259 1.3240 0.2905 0.052 Uiso 1 1 calc R U .
C3B C 0.6358(3) 1.8402(11) 1.0952(16) 0.041(4) Uani 1 1 d . U .
H3B H 0.6204 1.8720 1.0236 0.049 Uiso 1 1 calc R U .
C4' C 0.5757(3) 1.6320(11) 0.5656(15) 0.044(4) Uani 1 1 d . U .
H4' H 0.5877 1.5778 0.6082 0.053 Uiso 1 1 calc R U .
C4 C 0.5504(4) 1.0148(13) 0.307(2) 0.068(5) Uani 1 1 d . U .
H4 H 0.5597 0.9944 0.4143 0.081 Uiso 1 1 calc R U .
C5 C 0.5245(4) 0.9483(13) 0.238(2) 0.074(5) Uani 1 1 d . U .
H5 H 0.5171 0.9665 0.1261 0.088 Uiso 1 1 calc R U .
C5' C 0.5575(3) 1.6100(9) 0.4023(15) 0.039(3) Uani 1 1 d . U .
H50 H 0.5486 1.6664 0.3536 0.047 Uiso 1 1 calc R U .
C6 C 0.5405(5) 0.8551(15) 0.232(2) 0.090(6) Uani 1 1 d D U .
H6A H 0.5477 0.8355 0.3419 0.108 Uiso 1 1 calc R U .
H6B H 0.5614 0.8560 0.1689 0.108 Uiso 1 1 calc R U .
C6' C 0.5828(4) 1.5672(12) 0.2843(16) 0.063(5) Uani 1 1 d D U .
H6'A H 0.6030 1.6068 0.2739 0.075 Uiso 1 1 calc R U .
H6'B H 0.5917 1.5109 0.3302 0.075 Uiso 1 1 calc R U .
C7AA C 0.6699(4) 1.2661(10) 0.6042(16) 0.038(4) Uani 1 1 d . U .
C7AB C 0.6670(3) 1.7294(9) 1.2116(14) 0.026(3) Uani 1 1 d . U .
C8A C 0.6781(3) 1.2026(8) 0.7254(15) 0.030(3) Uani 1 1 d . U .
C8B C 0.6813(3) 1.6435(8) 1.2218(14) 0.024(3) Uani 1 1 d . U .
C9AA C 0.6647(3) 1.1150(10) 0.7114(14) 0.030(3) Uani 1 1 d . U .
C9AB C 0.6736(3) 1.5793(9) 1.1000(15) 0.027(3) Uani 1 1 d . U .
C10A C 0.6723(3) 1.0385(9) 0.8051(16) 0.030(3) Uani 1 1 d . U .
H10A H 0.6868 1.0359 0.9004 0.036 Uiso 1 1 calc R U .
C10B C 0.6818(3) 1.4884(10) 1.0919(16) 0.035(4) Uani 1 1 d . U .
H10B H 0.6979 1.4578 1.1623 0.042 Uiso 1 1 calc R U .
C11A C 0.6548(4) 0.9690(10) 0.7320(16) 0.040(4) Uani 1 1 d . U .
H11A H 0.6550 0.9097 0.7677 0.049 Uiso 1 1 calc R U .
C11B C 0.6623(4) 1.4512(10) 0.9631(16) 0.041(4) Uani 1 1 d . U .
H11B H 0.6617 1.3910 0.9323 0.049 Uiso 1 1 calc R U .
C12A C 0.6364(3) 1.0019(10) 0.5945(16) 0.038(4) Uani 1 1 d . U .
H12A H 0.6224 0.9673 0.5213 0.046 Uiso 1 1 calc R U .
C12B C 0.6431(4) 1.5237(11) 0.8859(17) 0.042(4) Uani 1 1 d . U .
H12B H 0.6285 1.5189 0.7910 0.050 Uiso 1 1 calc R U .
C13I C 0.7010(3) 1.2289(9) 0.8698(15) 0.034(3) Uani 1 1 d . U .
C14O C 0.7352(4) 1.2693(8) 0.8568(18) 0.037(3) Uani 1 1 d . U .
H14O H 0.7440 1.2776 0.7545 0.044 Uiso 1 1 calc R U .
C15M C 0.7552(4) 1.2958(9) 0.9920(18) 0.038(3) Uani 1 1 d . U .
H15M H 0.7773 1.3221 0.9806 0.046 Uiso 1 1 calc R U .
C16P C 0.7429(4) 1.2839(9) 1.1478(16) 0.038(4) Uani 1 1 d . U .
C17M C 0.7101(3) 1.2455(8) 1.1626(15) 0.032(3) Uani 1 1 d . U .
H17M H 0.7013 1.2393 1.2653 0.038 Uiso 1 1 calc R U .
C18O C 0.6897(3) 1.2152(9) 1.0249(17) 0.037(4) Uani 1 1 d . U .
H18O H 0.6683 1.1855 1.0382 0.045 Uiso 1 1 calc R U .
C19 C 0.7645(4) 1.3192(9) 1.2925(18) 0.051(4) Uani 1 1 d . U .
H19A H 0.7530 1.3042 1.3901 0.077 Uiso 1 1 calc R U .
H19B H 0.7666 1.3834 1.2841 0.077 Uiso 1 1 calc R U .
H19C H 0.7878 1.2927 1.2962 0.077 Uiso 1 1 calc R U .
C20I C 0.7045(3) 1.6163(8) 1.3683(14) 0.023(3) Uani 1 1 d . U .
C21O C 0.6919(3) 1.6286(9) 1.5227(14) 0.028(3) Uani 1 1 d . U .
H21O H 0.6700 1.6564 1.5349 0.034 Uiso 1 1 calc R U .
C22M C 0.7124(4) 1.5988(9) 1.6580(16) 0.038(4) Uani 1 1 d . U .
H22M H 0.7039 1.6064 1.7609 0.046 Uiso 1 1 calc R U .
C23P C 0.7452(3) 1.5580(8) 1.6442(15) 0.033(3) Uani 1 1 d . U .
C24M C 0.7575(3) 1.5502(9) 1.4900(17) 0.036(3) Uani 1 1 d . U .
H24M H 0.7799 1.5254 1.4777 0.043 Uiso 1 1 calc R U .
C25O C 0.7374(3) 1.5782(8) 1.3538(16) 0.033(3) Uani 1 1 d . U .
H25O H 0.7463 1.5713 1.2513 0.040 Uiso 1 1 calc R U .
C26 C 0.7656(4) 1.5231(11) 1.7936(17) 0.052(4) Uani 1 1 d . U .
H26A H 0.7875 1.4963 1.7632 0.079 Uiso 1 1 calc R U .
H26B H 0.7516 1.4788 1.8456 0.079 Uiso 1 1 calc R U .
H26C H 0.7708 1.5719 1.8677 0.079 Uiso 1 1 calc R U .

loop_
_atom_site_aniso_label
_atom_site_aniso_U_11
_atom_site_aniso_U_22
_atom_site_aniso_U_33
_atom_site_aniso_U_23
_atom_site_aniso_U_13
_atom_site_aniso_U_12
B1 0.053(11) 0.035(12) 0.030(10) -0.014(9) 0.011(8) -0.003(9)
B2 0.026(9) 0.040(12) 0.036(10) -0.011(9) -0.008(7) -0.004(8)
N1 0.047(7) 0.024(7) 0.034(7) 0.002(6) 0.004(6) 0.002(6)
N2 0.033(6) 0.038(8) 0.024(7) -0.002(6) 0.003(5) -0.007(5)
N3 0.036(6) 0.021(8) 0.032(7) -0.003(5) 0.001(5) -0.001(5)
N4 0.042(7) 0.033(8) 0.024(6) -0.008(6) 0.002(5) 0.006(6)
O1 0.030(5) 0.058(6) 0.039(6) 0.005(5) -0.007(4) -0.009(5)
O2 0.043(6) 0.082(8) 0.046(6) 0.009(6) 0.010(5) 0.011(5)
O3 0.078(9) 0.172(16) 0.124(12) 0.067(12) -0.044(8) -0.005(10)
O4 0.073(7) 0.080(9) 0.060(7) 0.010(6) 0.014(6) -0.014(7)
O5 0.056(7) 0.141(13) 0.093(9) 0.015(9) 0.016(7) -0.021(8)
O6 0.084(8) 0.118(11) 0.086(9) -0.008(8) 0.002(7) -0.046(9)
O7 0.029(5) 0.048(6) 0.032(5) -0.008(5) -0.004(4) -0.003(4)
O8 0.032(5) 0.037(5) 0.020(5) 0.004(4) 0.000(4) 0.001(4)
O9 0.056(7) 0.187(15) 0.046(6) -0.010(8) -0.011(5) 0.062(9)
O10 0.058(6) 0.130(10) 0.023(5) -0.008(6) 0.000(5) -0.037(7)
O11 0.082(8) 0.155(13) 0.041(6) -0.023(7) 0.015(6) -0.060(9)
O12 0.080(7) 0.067(7) 0.033(6) -0.004(5) 0.006(5) -0.021(6)
O13 0.089(9) 0.105(10) 0.095(10) -0.005(8) -0.007(7) -0.002(8)
O14 0.114(10) 0.111(11) 0.095(10) -0.008(8) 0.001(8) 0.025(9)
C1' 0.039(8) 0.043(8) 0.043(8) 0.006(7) -0.006(7) -0.012(6)
C1 0.058(9) 0.067(10) 0.050(8) 0.020(8) -0.002(7) -0.013(9)
C1A 0.047(7) 0.022(8) 0.027(7) -0.005(6) 0.006(6) -0.005(6)
C1B 0.039(7) 0.037(8) 0.022(6) 0.001(7) 0.004(6) 0.004(7)
C2 0.046(8) 0.086(11) 0.080(10) 0.027(9) 0.000(8) -0.006(8)
C2' 0.028(7) 0.044(8) 0.031(7) 0.001(6) -0.010(6) 0.004(6)
C2A 0.069(9) 0.026(7) 0.031(8) -0.006(7) 0.007(7) 0.001(7)
C2B 0.034(7) 0.027(7) 0.038(8) -0.008(7) 0.003(6) 0.003(6)
C3' 0.030(7) 0.062(9) 0.029(7) -0.004(6) 0.001(6) -0.003(7)
C3 0.083(11) 0.106(13) 0.104(12) 0.027(10) 0.007(10) -0.012(10)
C3A 0.053(8) 0.044(9) 0.034(7) -0.007(8) 0.002(6) 0.011(7)
C3B 0.033(7) 0.051(10) 0.037(8) -0.008(7) -0.001(6) 0.006(7)
C4' 0.030(7) 0.064(8) 0.037(7) 0.009(7) -0.007(6) -0.009(7)
C4 0.061(9) 0.085(11) 0.057(9) 0.013(8) 0.003(8) -0.003(9)
C5 0.063(9) 0.090(11) 0.066(9) 0.006(9) -0.012(8) -0.021(9)
C5' 0.031(7) 0.043(8) 0.043(7) -0.004(7) -0.002(6) -0.005(7)
C6 0.072(10) 0.115(13) 0.081(10) -0.006(10) -0.009(9) -0.018(10)
C6' 0.070(9) 0.091(10) 0.028(8) 0.003(7) 0.008(7) 0.010(8)
C7AA 0.051(8) 0.040(9) 0.023(7) -0.001(7) 0.007(6) 0.002(7)
C7AB 0.029(6) 0.023(8) 0.025(7) -0.004(6) 0.002(6) -0.003(6)
C8A 0.033(7) 0.026(8) 0.031(7) -0.002(7) 0.005(6) 0.005(6)
C8B 0.024(6) 0.027(8) 0.022(7) -0.002(6) 0.005(6) -0.002(6)
C9AA 0.024(6) 0.042(9) 0.024(7) 0.000(7) 0.004(6) -0.004(7)
C9AB 0.021(6) 0.035(9) 0.027(7) 0.007(6) 0.003(6) 0.002(6)
C10A 0.030(6) 0.028(8) 0.032(7) 0.000(7) 0.000(6) -0.003(6)
C10B 0.040(7) 0.032(8) 0.033(7) -0.004(6) -0.002(6) -0.001(6)
C11A 0.056(8) 0.034(8) 0.032(7) 0.006(7) 0.002(7) 0.004(7)
C11B 0.055(8) 0.033(8) 0.034(7) -0.004(7) 0.003(6) 0.000(7)
C12A 0.045(8) 0.034(9) 0.036(8) -0.011(7) 0.002(6) -0.003(6)
C12B 0.045(7) 0.046(9) 0.033(7) -0.016(8) -0.001(6) 0.000(7)
C13I 0.034(7) 0.031(7) 0.036(8) -0.001(6) 0.000(6) -0.001(6)
C14O 0.043(8) 0.021(7) 0.045(8) 0.001(6) 0.005(7) -0.004(6)
C15M 0.039(7) 0.027(7) 0.047(8) -0.003(7) -0.003(7) 0.002(6)
C16P 0.044(8) 0.033(8) 0.038(8) 0.007(6) 0.002(7) 0.009(7)
C17M 0.046(8) 0.024(7) 0.025(7) 0.003(6) 0.002(6) 0.010(6)
C18O 0.035(7) 0.030(7) 0.046(8) 0.005(6) 0.005(7) 0.002(6)
C19 0.069(10) 0.015(8) 0.067(10) -0.018(8) -0.016(8) -0.004(7)
C20I 0.023(7) 0.017(7) 0.031(7) 0.003(6) 0.003(6) 0.001(6)
C21O 0.036(6) 0.029(7) 0.020(7) 0.003(6) 0.000(6) -0.002(6)
C22M 0.049(8) 0.037(8) 0.030(7) 0.008(6) 0.003(6) -0.004(7)
C23P 0.042(7) 0.018(7) 0.037(8) 0.011(6) -0.010(7) 0.000(6)
C24M 0.036(7) 0.024(7) 0.046(8) 0.000(6) -0.007(7) 0.001(6)
C25O 0.038(7) 0.030(7) 0.031(7) 0.000(6) -0.003(6) 0.000(6)
C26 0.063(10) 0.050(10) 0.041(9) -0.007(8) -0.019(7) -0.014(8)

loop_
_atom_type_symbol
_atom_type_description
_atom_type_scat_dispersion_real
_atom_type_scat_dispersion_imag
_atom_type_scat_source
C C 0.0033 0.0016 'International Tables Vol C Tables 4.2.6.8 and 6.1.1.4'
H H 0.0000 0.0000 'International Tables Vol C Tables 4.2.6.8 and 6.1.1.4'
N N 0.0061 0.0033 'International Tables Vol C Tables 4.2.6.8 and 6.1.1.4'
O O 0.0106 0.0060 'International Tables Vol C Tables 4.2.6.8 and 6.1.1.4'
B B 0.0013 0.0007 'International Tables Vol C Tables 4.2.6.8 and 6.1.1.4'

loop_
_geom_angle_atom_site_label_1
_geom_angle_atom_site_label_2
_geom_angle_atom_site_label_3
_geom_angle
O1 B1 O2 104.3(11)
O1 B1 N2 114.6(12)
O2 B1 N2 110.3(11)
O1 B1 N1 112.8(11)
O2 B1 N1 110.3(12)
N2 B1 N1 104.6(11)
O7 B2 O8 104.5(10)
O7 B2 N4 110.0(12)
O8 B2 N4 115.1(11)
O7 B2 N3 111.6(11)
O8 B2 N3 108.5(11)
N4 B2 N3 107.2(10)
C3A N1 C7AA 105.3(11)
C3A N1 B1 127.3(12)
C7AA N1 B1 126.5(11)
C12A N2 C9AA 105.2(11)
C12A N2 B1 126.2(11)
C9AA N2 B1 128.6(12)
C3B N3 C7AB 107.1(10)
C3B N3 B2 128.4(11)
C7AB N3 B2 124.5(11)
C12B N4 C9AB 108.0(11)
C12B N4 B2 126.0(11)
C9AB N4 B2 125.8(11)
C1 O1 B1 110.6(11)
C2 O2 B1 108.5(10)
C1 O4 C4 111.9(13)
C2' O7 B2 110.7(10)
C1' O8 B2 110.5(9)
C1' O10 C4' 109.6(10)
O8 C1' O10 111.8(11)
O8 C1' C2' 107.9(10)
O10 C1' C2' 106.2(10)
O1 C1 O4 114.0(13)
O1 C1 C2 106.0(13)
O4 C1 C2 105.1(12)
C2A C1A C7AA 106.9(12)
C2B C1B C7AB 109.0(11)
O2 C2 C1 104.7(12)
O2 C2 C3 107.5(14)
C1 C2 C3 106.2(17)
O7 C2' C3' 111.9(11)
O7 C2' C1' 104.9(9)
C3' C2' C1' 106.0(10)
C1A C2A C3A 108.9(13)
C3B C2B C1B 105.1(12)
O9 C3' C2' 108.6(13)
O9 C3' C4' 108.7(10)
C2' C3' C4' 102.5(10)
O3 C3 C4 110.3(18)
O3 C3 C2 106.8(15)
C4 C3 C2 100.6(16)
N1 C3A C2A 111.2(12)
N3 C3B C2B 112.8(12)
O10 C4' C5' 109.5(10)
O10 C4' C3' 107.2(12)
C5' C4' C3' 114.7(10)
O4 C4 C5 109.4(14)
O4 C4 C3 104.8(14)
C5 C4 C3 114.3(15)
O5 C5 C4 109.9(15)
O5 C5 C6 109.6(15)
C4 C5 C6 111.6(14)
O11 C5' C4' 110.6(10)
O11 C5' C6' 110.4(12)
C4' C5' C6' 112.8(10)
C5 C6 O6 109.3(15)
O12 C6' C5' 113.4(11)
C8A C7AA N1 119.2(13)
C8A C7AA C1A 133.1(13)
N1 C7AA C1A 107.5(12)
C8B C7AB C1B 133.5(11)
C8B C7AB N3 120.3(11)
C1B C7AB N3 106.0(11)
C7AA C8A C9AA 120.6(12)
C7AA C8A C13I 119.3(12)
C9AA C8A C13I 120.1(12)
C7AB C8B C9AB 121.5(11)
C7AB C8B C20I 120.1(11)
C9AB C8B C20I 118.4(11)
N2 C9AA C8A 119.8(12)
N2 C9AA C10A 109.2(12)
C8A C9AA C10A 130.8(12)
C10B C9AB C8B 131.3(12)
C10B C9AB N4 107.4(11)
C8B C9AB N4 120.5(11)
C11A C10A C9AA 107.5(11)
C11B C10B C9AB 108.7(12)
C10A C11A C12A 107.6(13)
C10B C11B C12B 105.9(13)
N2 C12A C11A 110.5(12)
N4 C12B C11B 109.9(12)
C18O C13I C14O 117.2(12)
C18O C13I C8A 120.4(11)
C14O C13I C8A 122.3(12)
C15M C14O C13I 121.0(13)
C14O C15M C16P 120.9(13)
C17M C16P C15M 118.8(12)
C17M C16P C19 121.7(12)
C15M C16P C19 119.3(13)
C16P C17M C18O 120.9(12)
C13I C18O C17M 120.9(12)
C25O C20I C21O 119.4(11)
C25O C20I C8B 121.8(10)
C21O C20I C8B 118.9(10)
C20I C21O C22M 119.0(11)
C23P C22M C21O 122.0(12)
C24M C23P C22M 117.4(11)
C24M C23P C26 122.7(12)
C22M C23P C26 119.9(12)
C23P C24M C25O 121.7(12)
C20I C25O C24M 120.5(12)

loop_
_geom_bond_atom_site_label_1
_geom_bond_atom_site_label_2
_geom_bond_distance
_geom_bond_site_symmetry_2
B1 O1 1.431(18) .
B1 O2 1.485(19) .
B1 N2 1.50(2) .
B1 N1 1.55(2) .
B2 O7 1.469(17) .
B2 O8 1.489(18) .
B2 N4 1.53(2) .
B2 N3 1.568(19) .
N1 C3A 1.355(18) .
N1 C7AA 1.417(17) .
N2 C12A 1.365(18) .
N2 C9AA 1.385(16) .
N3 C3B 1.325(18) .
N3 C7AB 1.421(15) .
N4 C12B 1.320(18) .
N4 C9AB 1.406(16) .
O1 C1 1.411(17) .
O2 C2 1.408(19) .
O3 C3 1.48(2) .
O4 C1 1.42(2) .
O4 C4 1.421(19) .
O5 C5 1.46(2) .
O6 C6 1.477(18) .
O7 C2' 1.433(15) .
O8 C1' 1.392(15) .
O9 C3' 1.417(17) .
O10 C1' 1.413(17) .
O10 C4' 1.416(17) .
O11 C5' 1.375(16) .
O12 C6' 1.399(15) .
O18 O18 1.31(7) 2_655
O19 O19 1.46(8) 2_657
C1' C2' 1.531(19) .
C1 C2 1.49(2) .
C1A C2A 1.345(19) .
C1A C7AA 1.42(2) .
C1B C2B 1.394(19) .
C1B C7AB 1.403(19) .
C2 C3 1.53(3) .
C2' C3' 1.496(19) .
C2A C3A 1.36(2) .
C2B C3B 1.374(18) .
C3' C4' 1.501(19) .
C3 C4 1.51(3) .
C4' C5' 1.507(17) .
C4 C5 1.48(2) .
C5 C6 1.51(3) .
C5' C6' 1.54(2) .
C7AA C8A 1.394(19) .
C7AB C8B 1.386(18) .
C8A C9AA 1.398(19) .
C8A C13I 1.478(18) .
C8B C9AB 1.401(18) .
C8B C20I 1.502(16) .
C9AA C10A 1.395(19) .
C9AB C10B 1.390(19) .
C10A C11A 1.349(19) .
C10B C11B 1.369(18) .
C11A C12A 1.381(18) .
C11B C12B 1.43(2) .
C13I C18O 1.384(18) .
C13I C14O 1.430(18) .
C14O C15M 1.364(19) .
C15M C16P 1.40(2) .
C16P C17M 1.370(19) .
C16P C19 1.497(19) .
C17M C18O 1.405(18) .
C20I C25O 1.373(17) .
C20I C21O 1.395(16) .
C21O C22M 1.390(17) .
C22M C23P 1.384(18) .
C23P C24M 1.381(19) .
C23P C26 1.503(18) .
C24M C25O 1.378(19) .
